data_7152704
loop_
_publ_author_name
'Bentabed-Ababsa, Ghenia'
'Hamza-Reguig, Samira'
'Derdour, A\"icha'
'Domingo, Luis R.'
'S\'aez, Jos\'e A'
'Roisnel, Thierry'
'Dorcet, Vincent'
'Nassar, Ekhlass'
'Mongin, Florence'

_publ_section_title
;
 Experimental and theoretical study of the [3 + 2] cycloaddition of
 carbonyl ylides with alkynes.
;
_journal_issue 42
_journal_name_full 'Organic &amp; biomolecular chemistry'
_journal_page_first 8434
_journal_page_last 8444
_journal_paper_doi 10.1039/c2ob26442k
_journal_volume 10
_journal_year 2012
_chemical_compound_source 'synthesis as described'
_chemical_formula_sum 'C18 H11 Cl N2 O'
_chemical_formula_weight 306.74
_chemical_name_systematic
;
?
;
_space_group_IT_number 14
_symmetry_cell_setting monoclinic
_symmetry_Int_Tables_number 14
_symmetry_space_group_name_Hall '-P 2yab'
_symmetry_space_group_name_H-M 'P 1 21/a 1'
_atom_sites_solution_hydrogens geom
_atom_sites_solution_primary direct
_atom_sites_solution_secondary difmap
_audit_conform_dict_location ftp://ftp.iucr.org/pub/cif_core.dic
_audit_conform_dict_name cif_core.dic
_audit_conform_dict_version 2.3
_audit_creation_date 2010-03-30T15:45:57-00:00
_audit_creation_method 'WinGX routine CIF_UPDATE'
_cell_angle_alpha 90
_cell_angle_beta 109.615(2)
_cell_angle_gamma 90
_cell_formula_units_Z 8
_cell_length_a 11.0917(5)
_cell_length_b 17.5158(6)
_cell_length_c 16.2080(6)
_cell_measurement_reflns_used 8736
_cell_measurement_temperature 100(2)
_cell_measurement_theta_max 27.38
_cell_measurement_theta_min 2.67
_cell_measurement_wavelength 0.71073
_cell_volume 2966.2(2)
_computing_cell_refinement 'Bruker SMART (Bruker, 2002)'
_computing_data_collection 'Bruker SAINT (Bruker, 2002)'
_computing_data_reduction 'Bruker SAINT (Bruker, 2002)'
_computing_molecular_graphics 'Ortep-3 for Windows (Farrugia, 1997)'
_computing_publication_material
;
WinGX publication routines (Farrugia, 1999),
CRYSCAL (T. Roisnel, local program)
;
_computing_structure_refinement 'SHELXL-97 (Sheldrick, 1997)'
_computing_structure_solution 'SIR97 (Altomare et al., 1999))'
_diffrn_ambient_temperature 100(2)
_diffrn_detector 'CCD plate'
_diffrn_measured_fraction_theta_full 0.988
_diffrn_measured_fraction_theta_max 0.988
_diffrn_measurement_device_type 'APEXII, Bruker-AXS'
_diffrn_measurement_method 'CCD rotation images, thin slices'
_diffrn_radiation_monochromator graphite
_diffrn_radiation_probe x-ray
_diffrn_radiation_type MoK\a
_diffrn_radiation_wavelength 0.71073
_diffrn_reflns_av_R_equivalents 0.0359
_diffrn_reflns_av_unetI/netI 0.0395
_diffrn_reflns_limit_h_max 11
_diffrn_reflns_limit_h_min -14
_diffrn_reflns_limit_k_max 22
_diffrn_reflns_limit_k_min -16
_diffrn_reflns_limit_l_max 20
_diffrn_reflns_limit_l_min -20
_diffrn_reflns_number 20379
_diffrn_reflns_theta_full 27.41
_diffrn_reflns_theta_max 27.41
_diffrn_reflns_theta_min 2.91
_exptl_absorpt_coefficient_mu 0.260
_exptl_absorpt_correction_T_max 0.925
_exptl_absorpt_correction_T_min 0.784
_exptl_absorpt_correction_type multi-scan
_exptl_absorpt_process_details
;
[Sheldrick, G.M. (2002). SADABS Bruker AXS Inc., Madison, Wisconsin, USA]
;
_exptl_crystal_colour colourless
_exptl_crystal_density_diffrn 1.374
_exptl_crystal_density_method 'not measured'
_exptl_crystal_description prism
_exptl_crystal_F_000 1264
_exptl_crystal_size_max 0.42
_exptl_crystal_size_mid 0.37
_exptl_crystal_size_min 0.3
_refine_diff_density_max 0.336
_refine_diff_density_min -0.337
_refine_diff_density_rms 0.052
_refine_ls_extinction_method none
_refine_ls_goodness_of_fit_ref 1.068
_refine_ls_hydrogen_treatment constr
_refine_ls_matrix_type full
_refine_ls_number_parameters 398
_refine_ls_number_reflns 6660
_refine_ls_number_restraints 0
_refine_ls_restrained_S_all 1.068
_refine_ls_R_factor_all 0.0503
_refine_ls_R_factor_gt 0.0449
_refine_ls_shift/su_max 0.002
_refine_ls_shift/su_mean 0
_refine_ls_structure_factor_coef Fsqd
_refine_ls_weighting_details 'calc w=1/[\s^2^(Fo^2^)+(0.0835P)^2^+0.9906P] where P=(Fo^2^+2Fc^2^)/3'
_refine_ls_weighting_scheme calc
_refine_ls_wR_factor_gt 0.131
_refine_ls_wR_factor_ref 0.1369
_reflns_number_gt 6009
_reflns_number_total 6660
_reflns_threshold_expression >2sigma(I)
_cod_data_source_file c2ob26442k.txt
_cod_data_source_block 3b
_cod_original_sg_symbol_H-M 'P 21/a'
_cod_database_code 7152704

loop_
_symmetry_equiv_pos_as_xyz
'x, y, z'
'-x+1/2, y+1/2, -z'
'-x, -y, -z'
'x-1/2, -y-1/2, z'

loop_
_atom_site_label
_atom_site_type_symbol
_atom_site_fract_x
_atom_site_fract_y
_atom_site_fract_z
_atom_site_U_iso_or_equiv
_atom_site_adp_type
_atom_site_occupancy
_atom_site_symmetry_multiplicity
_atom_site_calc_flag
_atom_site_refinement_flags
Cl1 Cl 0.63903(6) 1.00009(3) 0.37200(4) 0.03269(16) Uani 1 1 d .
C2 C 0.5174(2) 0.95253(13) 0.39730(14) 0.0224(4) Uani 1 1 d .
C3 C 0.5486(2) 0.89983(14) 0.46487(14) 0.0245(5) Uani 1 1 d .
H3 H 0.6355 0.8896 0.498 0.029 Uiso 1 1 calc R
C4 C 0.4500(2) 0.86200(13) 0.48336(13) 0.0216(4) Uani 1 1 d .
H4 H 0.4702 0.8256 0.5294 0.026 Uiso 1 1 calc R
C5 C 0.3223(2) 0.87688(12) 0.43524(12) 0.0169(4) Uani 1 1 d .
C6 C 0.2937(2) 0.93092(13) 0.36820(13) 0.0213(4) Uani 1 1 d .
H6 H 0.2069 0.9417 0.3353 0.026 Uiso 1 1 calc R
C7 C 0.3907(2) 0.96906(13) 0.34896(14) 0.0237(5) Uani 1 1 d .
H7 H 0.3708 1.006 0.3034 0.028 Uiso 1 1 calc R
C8 C 0.2169(2) 0.83306(12) 0.45441(12) 0.0179(4) Uani 1 1 d .
H8 H 0.2562 0.7932 0.4996 0.022 Uiso 1 1 calc R
C9 C 0.1220(2) 0.79610(11) 0.37623(12) 0.0178(4) Uani 1 1 d .
H9 H 0.1441 0.758 0.3421 0.021 Uiso 1 1 calc R
C10 C 0.0041(2) 0.82204(11) 0.35962(12) 0.0165(4) Uani 1 1 d .
N11 O 0.13825(15) 0.88423(9) 0.48718(9) 0.0222(3) Uani 1 1 d .
C12 C 0.0099(2) 0.88275(12) 0.42986(12) 0.0176(4) Uani 1 1 d .
C13 C -0.0756(2) 0.86018(12) 0.48055(13) 0.0187(4) Uani 1 1 d .
N14 N -0.13852(19) 0.83903(11) 0.51907(12) 0.0244(4) Uani 1 1 d .
C15 C -0.0255(2) 0.96063(12) 0.39251(14) 0.0214(4) Uani 1 1 d .
N16 N -0.0467(2) 1.02055(11) 0.36313(13) 0.0307(5) Uani 1 1 d .
C17 C -0.1169(2) 0.79819(11) 0.29218(12) 0.0153(4) Uani 1 1 d .
C18 C -0.1241(2) 0.72466(12) 0.25603(12) 0.0178(4) Uani 1 1 d .
H18 H -0.0522 0.6916 0.2751 0.021 Uiso 1 1 calc R
C19 C -0.2363(2) 0.70025(12) 0.19242(13) 0.0208(4) Uani 1 1 d .
H19 H -0.2404 0.6505 0.1682 0.025 Uiso 1 1 calc R
C20 C -0.3424(2) 0.74769(13) 0.16386(12) 0.0215(4) Uani 1 1 d .
H20 H -0.4188 0.7305 0.1205 0.026 Uiso 1 1 calc R
C21 C -0.3366(2) 0.82086(12) 0.19914(13) 0.0198(4) Uani 1 1 d .
H21 H -0.4086 0.8538 0.1792 0.024 Uiso 1 1 calc R
C22 C -0.2247(2) 0.84552(11) 0.26374(12) 0.0175(4) Uani 1 1 d .
H22 H -0.2217 0.8949 0.2886 0.021 Uiso 1 1 calc R
Cl2 Cl 1.06954(5) -0.01052(3) 0.13455(4) 0.02777(15) Uani 1 1 d .
C32 C 0.9261(2) 0.04020(12) 0.10928(13) 0.0194(4) Uani 1 1 d .
C33 C 0.9080(2) 0.10524(12) 0.05778(14) 0.0206(4) Uani 1 1 d .
H33 H 0.9737 0.1232 0.0373 0.025 Uiso 1 1 calc R
C34 C 0.7915(2) 0.14369(12) 0.03665(13) 0.0188(4) Uani 1 1 d .
H34 H 0.7773 0.188 0.0008 0.023 Uiso 1 1 calc R
C35 C 0.6957(2) 0.11798(12) 0.06748(12) 0.0160(4) Uani 1 1 d .
C36 C 0.7168(2) 0.05254(13) 0.11999(13) 0.0212(4) Uani 1 1 d .
H36 H 0.6521 0.0349 0.1417 0.025 Uiso 1 1 calc R
C37 C 0.8319(2) 0.01325(13) 0.14051(14) 0.0215(4) Uani 1 1 d .
H37 H 0.8459 -0.0316 0.1755 0.026 Uiso 1 1 calc R
C38 C 0.5707(2) 0.16082(12) 0.04420(12) 0.0170(4) Uani 1 1 d .
H38 H 0.5677 0.2004 -0.0009 0.02 Uiso 1 1 calc R
C39 C 0.5455(2) 0.19802(11) 0.12042(12) 0.0174(4) Uani 1 1 d .
H39 H 0.5982 0.2369 0.1553 0.021 Uiso 1 1 calc R
C40 C 0.4417(2) 0.17084(11) 0.13379(12) 0.0152(4) Uani 1 1 d .
N41 O 0.46238(15) 0.10856(8) 0.00926(9) 0.0180(3) Uani 1 1 d .
C42 C 0.3836(2) 0.11023(11) 0.06245(12) 0.0160(4) Uani 1 1 d .
C43 C 0.2506(2) 0.13375(12) 0.00877(13) 0.0171(4) Uani 1 1 d .
N44 N 0.15160(19) 0.15734(11) -0.02991(12) 0.0237(4) Uani 1 1 d .
C45 C 0.3824(2) 0.03185(12) 0.09936(13) 0.0180(4) Uani 1 1 d .
N46 N 0.3890(2) -0.02770(11) 0.12955(12) 0.0240(4) Uani 1 1 d .
C47 C 0.3819(2) 0.19270(11) 0.19927(12) 0.0161(4) Uani 1 1 d .
C48 C 0.4109(2) 0.26351(12) 0.24201(13) 0.0202(4) Uani 1 1 d .
H48 H 0.4678 0.2975 0.2279 0.024 Uiso 1 1 calc R
C49 C 0.3570(2) 0.28439(13) 0.30509(13) 0.0249(5) Uani 1 1 d .
H49 H 0.3772 0.3325 0.3334 0.03 Uiso 1 1 calc R
C50 C 0.2741(2) 0.23532(14) 0.32660(13) 0.0241(5) Uani 1 1 d .
H50 H 0.2384 0.2495 0.3701 0.029 Uiso 1 1 calc R
C51 C 0.2432(2) 0.16507(13) 0.28421(13) 0.0227(5) Uani 1 1 d .
H51 H 0.1869 0.1311 0.2991 0.027 Uiso 1 1 calc R
C52 C 0.2951(2) 0.14475(12) 0.21998(13) 0.0191(4) Uani 1 1 d .
H52 H 0.2712 0.0977 0.1898 0.023 Uiso 1 1 calc R

loop_
_atom_site_aniso_label
_atom_site_aniso_U_11
_atom_site_aniso_U_22
_atom_site_aniso_U_33
_atom_site_aniso_U_23
_atom_site_aniso_U_13
_atom_site_aniso_U_12
Cl1 0.0302(3) 0.0282(3) 0.0490(3) -0.0119(2) 0.0257(3) -0.0112(2)
C2 0.0218(11) 0.0208(10) 0.0293(10) -0.0097(8) 0.0146(9) -0.0066(9)
C3 0.0166(10) 0.0291(12) 0.0266(10) -0.0061(9) 0.0056(8) 0.0006(9)
C4 0.0202(11) 0.0248(11) 0.0192(9) 0.0000(8) 0.0057(8) 0.0034(9)
C5 0.0159(10) 0.0184(10) 0.0168(8) -0.0043(7) 0.0062(7) -0.0018(8)
C6 0.0182(10) 0.0244(11) 0.0204(9) -0.0002(8) 0.0053(8) 0.0015(9)
C7 0.0281(12) 0.0194(10) 0.0264(10) 0.0019(8) 0.0128(9) 0.0002(9)
C8 0.0166(10) 0.0213(10) 0.0169(8) 0.0002(7) 0.0069(8) 0.0015(8)
C9 0.0193(10) 0.0162(9) 0.0190(9) -0.0010(7) 0.0080(8) -0.0019(8)
C10 0.0210(11) 0.0142(9) 0.0151(8) -0.0017(7) 0.0070(8) -0.0025(8)
N11 0.0156(7) 0.0318(9) 0.0200(7) -0.0108(6) 0.0068(6) -0.0038(7)
C12 0.0155(10) 0.0199(10) 0.0180(9) -0.0043(7) 0.0065(8) -0.0022(8)
C13 0.0152(10) 0.0215(10) 0.0178(9) -0.0049(7) 0.0035(8) -0.0010(8)
N14 0.0220(10) 0.0291(10) 0.0228(8) -0.0038(7) 0.0086(7) -0.0024(8)
C15 0.0229(11) 0.0192(11) 0.0239(10) -0.0091(8) 0.0104(8) -0.0063(9)
N16 0.0365(12) 0.0193(10) 0.0348(10) -0.0055(8) 0.0101(9) -0.0029(9)
C17 0.0187(10) 0.0148(9) 0.0132(8) 0.0003(7) 0.0062(7) -0.0016(8)
C18 0.0220(11) 0.0149(9) 0.0170(8) 0.0004(7) 0.0072(8) 0.0002(8)
C19 0.0268(12) 0.0173(10) 0.0182(9) -0.0038(7) 0.0073(8) -0.0037(9)
C20 0.0234(11) 0.0246(11) 0.0132(8) 0.0001(8) 0.0017(8) -0.0042(9)
C21 0.0209(11) 0.0206(10) 0.0165(8) 0.0040(7) 0.0045(8) 0.0006(9)
C22 0.0221(11) 0.0145(9) 0.0167(8) 0.0001(7) 0.0078(8) -0.0014(8)
Cl2 0.0173(3) 0.0239(3) 0.0401(3) -0.0053(2) 0.0070(2) 0.0031(2)
C32 0.0145(10) 0.0192(10) 0.0227(9) -0.0066(8) 0.0040(8) 0.0013(8)
C33 0.0180(11) 0.0213(10) 0.0257(10) -0.0037(8) 0.0119(8) -0.0035(9)
C34 0.0208(11) 0.0183(10) 0.0185(9) -0.0007(7) 0.0081(8) -0.0021(8)
C35 0.0173(10) 0.0165(9) 0.0145(8) -0.0027(7) 0.0057(7) -0.0008(8)
C36 0.0193(11) 0.0246(11) 0.0215(9) 0.0045(8) 0.0090(8) 0.0006(9)
C37 0.0229(11) 0.0187(10) 0.0225(9) 0.0038(8) 0.0070(8) 0.0007(9)
C38 0.0160(10) 0.0174(9) 0.0175(8) 0.0008(7) 0.0056(7) -0.0025(8)
C39 0.0175(10) 0.0144(9) 0.0191(9) -0.0013(7) 0.0047(7) 0.0007(8)
C40 0.0164(10) 0.0116(9) 0.0153(8) -0.0001(7) 0.0022(7) 0.0010(8)
N41 0.0166(7) 0.0211(7) 0.0172(6) -0.0043(5) 0.0069(5) -0.0029(6)
C42 0.0161(10) 0.0148(9) 0.0174(8) -0.0020(7) 0.0062(7) -0.0005(8)
C43 0.0183(11) 0.0150(9) 0.0183(9) -0.0031(7) 0.0068(8) -0.0036(8)
N44 0.0227(10) 0.0219(9) 0.0248(9) -0.0005(7) 0.0059(8) -0.0001(8)
C45 0.0178(10) 0.0175(10) 0.0189(9) -0.0047(8) 0.0064(8) -0.0005(8)
N46 0.0294(11) 0.0191(9) 0.0253(9) -0.0027(7) 0.0115(8) -0.0027(8)
C47 0.0179(10) 0.0148(9) 0.0137(8) 0.0008(7) 0.0027(7) 0.0036(8)
C48 0.0184(10) 0.0197(11) 0.0201(9) -0.0034(8) 0.0035(8) -0.0013(8)
C49 0.0275(12) 0.0257(11) 0.0174(9) -0.0083(8) 0.0023(8) 0.0023(10)
C50 0.0260(12) 0.0313(12) 0.0151(8) -0.0006(8) 0.0071(8) 0.0070(10)
C51 0.0246(12) 0.0252(11) 0.0199(9) 0.0066(8) 0.0094(8) 0.0050(9)
C52 0.0213(11) 0.0153(9) 0.0215(9) 0.0013(7) 0.0083(8) 0.0027(8)

loop_
_atom_type_symbol
_atom_type_description
_atom_type_scat_dispersion_real
_atom_type_scat_dispersion_imag
_atom_type_scat_source
C C 0.0033 0.0016 'International Tables Vol C Tables 4.2.6.8 and 6.1.1.4'
H H 0 0 'International Tables Vol C Tables 4.2.6.8 and 6.1.1.4'
N N 0.0061 0.0033 'International Tables Vol C Tables 4.2.6.8 and 6.1.1.4'
Cl Cl 0.1484 0.1585 'International Tables Vol C Tables 4.2.6.8 and 6.1.1.4'
O O 0.0106 0.006 'International Tables Vol C Tables 4.2.6.8 and 6.1.1.4'

loop_
_geom_angle_atom_site_label_1
_geom_angle_atom_site_label_2
_geom_angle_atom_site_label_3
_geom_angle
C3 C2 C7 121.4(2)
C3 C2 Cl1 119.72(18)
C7 C2 Cl1 118.84(18)
C2 C3 C4 118.8(2)
C2 C3 H3 120.6
C4 C3 H3 120.6
C5 C4 C3 120.9(2)
C5 C4 H4 119.5
C3 C4 H4 119.5
C4 C5 C6 119.0(2)
C4 C5 C8 119.98(18)
C6 C5 C8 120.96(19)
C7 C6 C5 120.7(2)
C7 C6 H6 119.6
C5 C6 H6 119.6
C6 C7 C2 119.1(2)
C6 C7 H7 120.5
C2 C7 H7 120.5
N11 C8 C9 103.65(16)
N11 C8 C5 110.96(16)
C9 C8 C5 114.66(16)
N11 C8 H8 109.1
C9 C8 H8 109.1
C5 C8 H8 109.1
C10 C9 C8 112.95(18)
C10 C9 H9 123.5
C8 C9 H9 123.5
C9 C10 C17 130.02(18)
C9 C10 C12 107.00(17)
C17 C10 C12 122.89(18)
C12 N11 C8 109.88(14)
N11 C12 C15 108.65(17)
N11 C12 C13 109.08(16)
C15 C12 C13 109.53(18)
N11 C12 C10 106.31(16)
C15 C12 C10 113.00(16)
C13 C12 C10 110.15(17)
N14 C13 C12 176.3(2)
N16 C15 C12 176.4(2)
C22 C17 C18 118.85(18)
C22 C17 C10 122.62(18)
C18 C17 C10 118.52(19)
C19 C18 C17 120.1(2)
C19 C18 H18 119.9
C17 C18 H18 119.9
C20 C19 C18 120.74(19)
C20 C19 H19 119.6
C18 C19 H19 119.6
C19 C20 C21 119.7(2)
C19 C20 H20 120.1
C21 C20 H20 120.1
C20 C21 C22 119.9(2)
C20 C21 H21 120
C22 C21 H21 120
C21 C22 C17 120.62(19)
C21 C22 H22 119.7
C17 C22 H22 119.7
C33 C32 C37 121.6(2)
C33 C32 Cl2 119.70(17)
C37 C32 Cl2 118.67(17)
C32 C33 C34 118.66(19)
C32 C33 H33 120.7
C34 C33 H33 120.7
C35 C34 C33 120.78(19)
C35 C34 H34 119.6
C33 C34 H34 119.6
C34 C35 C36 119.4(2)
C34 C35 C38 119.83(18)
C36 C35 C38 120.73(19)
C37 C36 C35 120.3(2)
C37 C36 H36 119.9
C35 C36 H36 119.9
C32 C37 C36 119.23(19)
C32 C37 H37 120.4
C36 C37 H37 120.4
N41 C38 C39 103.55(16)
N41 C38 C35 110.58(16)
C39 C38 C35 114.74(16)
N41 C38 H38 109.3
C39 C38 H38 109.3
C35 C38 H38 109.3
C40 C39 C38 112.87(18)
C40 C39 H39 123.6
C38 C39 H39 123.6
C39 C40 C47 130.26(18)
C39 C40 C42 106.93(17)
C47 C40 C42 122.76(18)
C42 N41 C38 110.15(14)
N41 C42 C43 109.88(15)
N41 C42 C45 108.25(16)
C43 C42 C45 110.18(17)
N41 C42 C40 106.39(16)
C43 C42 C40 109.18(16)
C45 C42 C40 112.87(15)
N44 C43 C42 174.7(2)
N46 C45 C42 176.1(2)
C52 C47 C48 118.25(18)
C52 C47 C40 121.81(18)
C48 C47 C40 119.94(19)
C49 C48 C47 120.6(2)
C49 C48 H48 119.7
C47 C48 H48 119.7
C50 C49 C48 120.4(2)
C50 C49 H49 119.8
C48 C49 H49 119.8
C49 C50 C51 119.8(2)
C49 C50 H50 120.1
C51 C50 H50 120.1
C52 C51 C50 119.9(2)
C52 C51 H51 120
C50 C51 H51 120
C51 C52 C47 121.0(2)
C51 C52 H52 119.5
C47 C52 H52 119.5

loop_
_geom_bond_atom_site_label_1
_geom_bond_atom_site_label_2
_geom_bond_distance
Cl1 C2 1.748(2)
C2 C3 1.384(3)
C2 C7 1.390(3)
C3 C4 1.394(3)
C3 H3 0.95
C4 C5 1.393(3)
C4 H4 0.95
C5 C6 1.395(3)
C5 C8 1.515(3)
C6 C7 1.388(3)
C6 H6 0.95
C7 H7 0.95
C8 N11 1.469(2)
C8 C9 1.496(3)
C8 H8 1
C9 C10 1.324(3)
C9 H9 0.95
C10 C17 1.478(3)
C10 C12 1.543(3)
N11 C12 1.415(3)
C12 C15 1.491(3)
C12 C13 1.502(3)
C13 N14 1.143(3)
C15 N16 1.144(3)
C17 C22 1.400(3)
C17 C18 1.406(3)
C18 C19 1.390(3)
C18 H18 0.95
C19 C20 1.387(3)
C19 H19 0.95
C20 C21 1.396(3)
C20 H20 0.95
C21 C22 1.396(3)
C21 H21 0.95
C22 H22 0.95
Cl2 C32 1.746(2)
C32 C33 1.387(3)
C32 C37 1.388(3)
C33 C34 1.394(3)
C33 H33 0.95
C34 C35 1.392(3)
C34 H34 0.95
C35 C36 1.400(3)
C35 C38 1.509(3)
C36 C37 1.389(3)
C36 H36 0.95
C37 H37 0.95
C38 N41 1.464(2)
C38 C39 1.503(3)
C38 H38 1
C39 C40 1.329(3)
C39 H39 0.95
C40 C47 1.478(3)
C40 C42 1.542(3)
N41 C42 1.419(2)
C42 C43 1.497(3)
C42 C45 1.499(3)
C43 N44 1.144(3)
C45 N46 1.144(3)
C47 C52 1.401(3)
C47 C48 1.404(3)
C48 C49 1.396(3)
C48 H48 0.95
C49 C50 1.386(4)
C49 H49 0.95
C50 C51 1.395(3)
C50 H50 0.95
C51 C52 1.394(3)
C51 H51 0.95
C52 H52 0.95

loop_
_geom_torsion_atom_site_label_1
_geom_torsion_atom_site_label_2
_geom_torsion_atom_site_label_3
_geom_torsion_atom_site_label_4
_geom_torsion
C7 C2 C3 C4 1.0(3)
Cl1 C2 C3 C4 -179.37(16)
C2 C3 C4 C5 -0.2(3)
C3 C4 C5 C6 -0.5(3)
C3 C4 C5 C8 177.84(19)
C4 C5 C6 C7 0.5(3)
C8 C5 C6 C7 -177.82(19)
C5 C6 C7 C2 0.2(3)
C3 C2 C7 C6 -1.0(3)
Cl1 C2 C7 C6 179.37(16)
C4 C5 C8 N11 115.5(2)
C6 C5 C8 N11 -66.2(2)
C4 C5 C8 C9 -127.5(2)
C6 C5 C8 C9 50.8(3)
N11 C8 C9 C10 2.6(2)
C5 C8 C9 C10 -118.5(2)
C8 C9 C10 C17 -176.53(19)
C8 C9 C10 C12 0.0(2)
C9 C8 N11 C12 -4.4(2)
C5 C8 N11 C12 119.19(18)
C8 N11 C12 C15 -117.43(18)
C8 N11 C12 C13 123.23(18)
C8 N11 C12 C10 4.5(2)
C9 C10 C12 N11 -2.8(2)
C17 C10 C12 N11 174.07(17)
C9 C10 C12 C15 116.3(2)
C17 C10 C12 C15 -66.8(2)
C9 C10 C12 C13 -120.84(19)
C17 C10 C12 C13 56.0(2)
C9 C10 C17 C22 -158.4(2)
C12 C10 C17 C22 25.5(3)
C9 C10 C17 C18 22.3(3)
C12 C10 C17 C18 -153.74(18)
C22 C17 C18 C19 0.8(3)
C10 C17 C18 C19 -179.95(18)
C17 C18 C19 C20 -0.1(3)
C18 C19 C20 C21 0.2(3)
C19 C20 C21 C22 -0.9(3)
C20 C21 C22 C17 1.5(3)
C18 C17 C22 C21 -1.5(3)
C10 C17 C22 C21 179.28(18)
C37 C32 C33 C34 -0.5(3)
Cl2 C32 C33 C34 178.41(15)
C32 C33 C34 C35 0.8(3)
C33 C34 C35 C36 -0.3(3)
C33 C34 C35 C38 179.63(18)
C34 C35 C36 C37 -0.6(3)
C38 C35 C36 C37 179.55(19)
C33 C32 C37 C36 -0.3(3)
Cl2 C32 C37 C36 -179.23(16)
C35 C36 C37 C32 0.8(3)
C34 C35 C38 N41 129.29(18)
C36 C35 C38 N41 -50.8(2)
C34 C35 C38 C39 -114.1(2)
C36 C35 C38 C39 65.8(2)
N41 C38 C39 C40 2.7(2)
C35 C38 C39 C40 -117.9(2)
C38 C39 C40 C47 -178.24(19)
C38 C39 C40 C42 -0.9(2)
C39 C38 N41 C42 -3.4(2)
C35 C38 N41 C42 119.95(17)
C38 N41 C42 C43 121.09(17)
C38 N41 C42 C45 -118.54(17)
C38 N41 C42 C40 3.0(2)
C39 C40 C42 N41 -1.3(2)
C47 C40 C42 N41 176.28(17)
C39 C40 C42 C43 -119.83(18)
C47 C40 C42 C43 57.7(2)
C39 C40 C42 C45 117.28(19)
C47 C40 C42 C45 -65.1(2)
C39 C40 C47 C52 -161.8(2)
C42 C40 C47 C52 21.3(3)
C39 C40 C47 C48 18.8(3)
C42 C40 C47 C48 -158.18(18)
C52 C47 C48 C49 1.7(3)
C40 C47 C48 C49 -178.87(19)
C47 C48 C49 C50 0.1(3)
C48 C49 C50 C51 -0.8(3)
C49 C50 C51 C52 -0.5(3)
C50 C51 C52 C47 2.4(3)
C48 C47 C52 C51 -2.9(3)
C40 C47 C52 C51 177.62(19)
